data_7244060
loop_
_publ_author_name
'Hughes, David S.'
'Bingham, Ann L.'
'Hursthouse, Michael B.'
'Threlfall, Terry L.'
'Bond, Andrew D.'

_publ_section_title
;
 The extensive solid-form landscape of sulfathiazole: geometrical
 similarity and interaction energies
;
_journal_issue 3
_journal_name_full CrystEngComm
_journal_page_first 609
_journal_page_last 619
_journal_paper_doi 10.1039/D1CE01516H
_journal_volume 24
_journal_year 2022
_chemical_formula_moiety '2(C9 H9 N3 O2 S2), C6 H10 O4'
_chemical_formula_sum 'C24 H28 N6 O8 S4'
_chemical_formula_weight 656.76
_chemical_name_common 'Sulfathiazole, diethyloxalate solvate'
_chemical_name_systematic 'Sulfathiazole, oxalic acid diethyl ester (2:1) solvate'
_space_group_crystal_system monoclinic
_space_group_IT_number 14
_space_group_name_Hall '-P 2ybc'
_space_group_name_H-M_alt 'P 1 21/c 1'
_atom_sites_solution_hydrogens geom
_atom_sites_solution_primary dual
_atom_sites_solution_secondary difmap
_audit_creation_method SHELXL-2018/1
_audit_update_record
;
2021-11-08 deposited with the CCDC.	2021-12-10 downloaded from the CCDC.
;
_cell_angle_alpha 90
_cell_angle_beta 104.70(3)
_cell_angle_gamma 90
_cell_formula_units_Z 2
_cell_length_a 8.416(2)
_cell_length_b 17.394(3)
_cell_length_c 10.342(2)
_cell_measurement_reflns_used 4521
_cell_measurement_temperature 150(2)
_cell_measurement_theta_max 21.96
_cell_measurement_theta_min 2.34
_cell_volume 1464.4(6)
_computing_cell_refinement 'FIND (MADNES reference manual ver. 2.4, 1993)'
_computing_data_collection 'MADNES (Pflugarth & Messerschmidt, 1989)'
_computing_data_reduction 'ABSURD (Pflugarth & Messerschmidt, 1989)'
_computing_molecular_graphics 'Mercury (Macrae et al., 2008)'
_computing_publication_material SHELXL
_computing_structure_refinement 'SHELXL (Sheldrick, 2015)'
_computing_structure_solution 'SHELXT (Sheldrick, 2015)'
_diffrn_ambient_temperature 150(2)
_diffrn_measured_fraction_theta_full 0.945
_diffrn_measured_fraction_theta_max 0.945
_diffrn_measurement_device_type 'FAST TV area detector'
_diffrn_measurement_method '\w and \f-scans'
_diffrn_radiation_type MoK\a
_diffrn_radiation_wavelength 0.71073
_diffrn_reflns_av_R_equivalents 0.0855
_diffrn_reflns_av_unetI/netI 0.1871
_diffrn_reflns_Laue_measured_fraction_full 0.945
_diffrn_reflns_Laue_measured_fraction_max 0.945
_diffrn_reflns_limit_h_max 8
_diffrn_reflns_limit_h_min -8
_diffrn_reflns_limit_k_max 17
_diffrn_reflns_limit_k_min -18
_diffrn_reflns_limit_l_max 10
_diffrn_reflns_limit_l_min -9
_diffrn_reflns_number 4521
_diffrn_reflns_point_group_measured_fraction_full 0.945
_diffrn_reflns_point_group_measured_fraction_max 0.945
_diffrn_reflns_theta_full 21.961
_diffrn_reflns_theta_max 21.961
_diffrn_reflns_theta_min 2.342
_diffrn_source 'Enraf Nonius FR591 rotating anode'
_exptl_absorpt_coefficient_mu 0.382
_exptl_absorpt_correction_type none
_exptl_crystal_colour colourless
_exptl_crystal_density_diffrn 1.489
_exptl_crystal_description block
_exptl_crystal_F_000 684
_exptl_crystal_size_max 0.200
_exptl_crystal_size_mid 0.200
_exptl_crystal_size_min 0.200
_refine_diff_density_max 0.490
_refine_diff_density_min -0.290
_refine_diff_density_rms 0.069
_refine_ls_extinction_method none
_refine_ls_goodness_of_fit_ref 0.791
_refine_ls_hydrogen_treatment constr
_refine_ls_matrix_type full
_refine_ls_number_parameters 191
_refine_ls_number_reflns 1686
_refine_ls_number_restraints 0
_refine_ls_restrained_S_all 0.791
_refine_ls_R_factor_all 0.1295
_refine_ls_R_factor_gt 0.0605
_refine_ls_shift/su_max 0.000
_refine_ls_shift/su_mean 0.000
_refine_ls_structure_factor_coef Fsqd
_refine_ls_weighting_details 'w=1/[\s^2^(Fo^2^)+(0.0357P)^2^] where P=(Fo^2^+2Fc^2^)/3'
_refine_ls_weighting_scheme calc
_refine_ls_wR_factor_gt 0.1154
_refine_ls_wR_factor_ref 0.1296
_reflns_Friedel_coverage 0.000
_reflns_number_gt 772
_reflns_number_total 1686
_reflns_threshold_expression 'I > 2\s(I)'
_cod_data_source_file d1ce01516h2.cif
_cod_data_source_block 6
_cod_depositor_comments 'Adding full bibliography for 7244056--7244077.cif.'
_cod_original_sg_symbol_H-M 'P 21/c'
_cod_database_code 7244060
_shelx_space_group_comment
;
The symmetry employed for this shelxl refinement is uniquely defined
by the following loop, which should always be used as a source of
symmetry information in preference to the above space-group names.
They are only intended as comments.
;
_shelx_estimated_absorpt_t_min 0.927
_shelx_estimated_absorpt_t_max 0.927

loop_
_space_group_symop_operation_xyz
'x, y, z'
'-x, y+1/2, -z+1/2'
'-x, -y, -z'
'x, -y-1/2, z-1/2'

loop_
_atom_site_label
_atom_site_type_symbol
_atom_site_fract_x
_atom_site_fract_y
_atom_site_fract_z
_atom_site_U_iso_or_equiv
_atom_site_adp_type
_atom_site_occupancy
_atom_site_site_symmetry_order
_atom_site_calc_flag
_atom_site_refinement_flags_posn
_atom_site_refinement_flags_adp
_atom_site_refinement_flags_occupancy
_atom_site_disorder_assembly
_atom_site_disorder_group
S11 S -0.0204(3) 0.33758(13) 0.1413(2) 0.0585(7) Uani 1 1 d . . . . .
S12 S -0.1296(3) 0.47038(14) 0.32396(18) 0.0704(8) Uani 1 1 d . . . . .
O11 O -0.0291(6) 0.2981(3) 0.0144(5) 0.088(2) Uani 1 1 d . . . . .
O12 O -0.1255(5) 0.3107(3) 0.2141(4) 0.0781(19) Uani 1 1 d . . . . .
N11 N 0.6661(8) 0.3042(4) 0.4537(7) 0.104(3) Uani 1 1 d . . . . .
H10 H 0.747442 0.315054 0.417539 0.156 Uiso 1 1 calc R U . . .
H11 H 0.686998 0.287613 0.536690 0.156 Uiso 1 1 calc R U . . .
N12 N -0.0411(7) 0.4238(4) 0.0949(5) 0.067(2) Uani 1 1 d . . . . .
N13 N -0.0437(7) 0.5487(4) 0.1531(5) 0.0398(19) Uani 1 1 d . . . . .
H17 H -0.013784 0.562178 0.080756 0.060 Uiso 1 1 calc R U . . .
C11 C 0.5078(10) 0.3131(4) 0.3812(9) 0.059(2) Uani 1 1 d . . . . .
C12 C 0.4673(11) 0.3385(5) 0.2524(9) 0.068(2) Uani 1 1 d . . . . .
H12 H 0.552437 0.351402 0.210945 0.081 Uiso 1 1 calc R U . . .
C13 C 0.3097(11) 0.3459(5) 0.1823(7) 0.062(2) Uani 1 1 d . . . . .
H13 H 0.286484 0.363196 0.092311 0.074 Uiso 1 1 calc R U . . .
C14 C 0.1802(8) 0.3289(4) 0.2382(7) 0.0391(18) Uani 1 1 d . . . . .
C15 C 0.2163(9) 0.3051(4) 0.3674(8) 0.049(2) Uani 1 1 d . . . . .
H15 H 0.130334 0.294344 0.409053 0.059 Uiso 1 1 calc R U . . .
C16 C 0.3811(11) 0.2966(4) 0.4395(7) 0.063(2) Uani 1 1 d . . . . .
H16 H 0.405641 0.279151 0.529417 0.075 Uiso 1 1 calc R U . . .
C17 C -0.0632(9) 0.4848(6) 0.1793(7) 0.059(3) Uani 1 1 d . . . . .
C18 C -0.0722(8) 0.6036(4) 0.2485(8) 0.058(2) Uani 1 1 d . . . . .
H18 H -0.059618 0.657697 0.242587 0.070 Uiso 1 1 calc R U . . .
C19 C -0.1200(9) 0.5669(5) 0.3488(7) 0.057(2) Uani 1 1 d . . . . .
H19 H -0.144709 0.591989 0.422969 0.069 Uiso 1 1 calc R U . . .
O30 O 0.4982(6) 0.5423(3) 0.3486(5) 0.0709(17) Uani 1 1 d . . . . .
O31 O 0.2894(7) 0.5037(3) 0.4307(5) 0.0705(18) Uani 1 1 d . . . . .
C31 C 0.4305(11) 0.5127(5) 0.4392(7) 0.057(2) Uani 1 1 d . . . . .
C32 C 0.3852(10) 0.5697(6) 0.2271(7) 0.099(4) Uani 1 1 d . . . . .
H32A H 0.302945 0.529189 0.191881 0.119 Uiso 1 1 calc R U . . .
H32B H 0.326002 0.615316 0.248117 0.119 Uiso 1 1 calc R U . . .
C33 C 0.4651(11) 0.5889(7) 0.1303(8) 0.142(5) Uani 1 1 d . . . . .
H33A H 0.549066 0.627836 0.165827 0.213 Uiso 1 1 calc R U . . .
H33B H 0.385537 0.609593 0.051840 0.213 Uiso 1 1 calc R U . . .
H33C H 0.517334 0.543045 0.104651 0.213 Uiso 1 1 calc R U . . .

loop_
_atom_site_aniso_label
_atom_site_aniso_U_11
_atom_site_aniso_U_22
_atom_site_aniso_U_33
_atom_site_aniso_U_23
_atom_site_aniso_U_13
_atom_site_aniso_U_12
S11 0.0477(14) 0.0463(15) 0.0765(16) -0.0047(13) 0.0066(12) -0.0015(13)
S12 0.0624(16) 0.089(2) 0.0630(14) 0.0088(13) 0.0212(12) 0.0010(15)
O11 0.083(5) 0.111(5) 0.067(4) -0.025(3) 0.012(3) -0.018(4)
O12 0.037(3) 0.147(6) 0.058(3) 0.030(3) 0.027(3) 0.005(4)
N11 0.043(5) 0.122(8) 0.132(6) 0.019(5) -0.006(5) 0.002(5)
N12 0.054(4) 0.089(6) 0.063(4) 0.040(4) 0.025(4) 0.023(4)
N13 0.037(4) 0.054(5) 0.031(4) 0.016(4) 0.012(3) -0.009(4)
C11 0.043(6) 0.051(6) 0.083(7) -0.002(5) 0.016(6) -0.001(5)
C12 0.055(7) 0.085(7) 0.069(6) 0.001(5) 0.028(5) -0.013(6)
C13 0.055(6) 0.083(7) 0.051(5) -0.002(4) 0.019(5) -0.014(6)
C14 0.043(5) 0.025(5) 0.043(5) -0.001(3) 0.000(4) -0.001(4)
C15 0.042(6) 0.044(5) 0.061(5) -0.005(4) 0.013(5) 0.000(4)
C16 0.076(7) 0.057(6) 0.047(5) 0.006(4) 0.001(5) -0.003(5)
C17 0.029(5) 0.098(9) 0.046(6) -0.036(6) 0.002(4) 0.027(6)
C18 0.052(6) 0.042(6) 0.069(6) -0.006(5) -0.003(5) 0.012(5)
C19 0.056(5) 0.080(7) 0.041(5) -0.017(4) 0.023(4) 0.024(5)
O30 0.047(3) 0.102(5) 0.064(4) 0.021(3) 0.015(3) -0.002(4)
O31 0.041(3) 0.094(5) 0.083(4) 0.006(3) 0.027(3) -0.004(4)
C31 0.060(7) 0.063(6) 0.054(6) 0.002(4) 0.024(5) 0.004(5)
C32 0.062(7) 0.167(11) 0.074(7) 0.045(6) 0.028(6) 0.005(7)
C33 0.090(8) 0.231(15) 0.094(8) 0.060(8) 0.006(7) -0.005(9)

loop_
_atom_type_symbol
_atom_type_description
_atom_type_scat_dispersion_real
_atom_type_scat_dispersion_imag
_atom_type_scat_source
C C 0.0033 0.0016 'International Tables Vol C Tables 4.2.6.8 and 6.1.1.4'
H H 0.0000 0.0000 'International Tables Vol C Tables 4.2.6.8 and 6.1.1.4'
N N 0.0061 0.0033 'International Tables Vol C Tables 4.2.6.8 and 6.1.1.4'
O O 0.0106 0.0060 'International Tables Vol C Tables 4.2.6.8 and 6.1.1.4'
S S 0.1246 0.1234 'International Tables Vol C Tables 4.2.6.8 and 6.1.1.4'

loop_
_geom_angle_atom_site_label_1
_geom_angle_atom_site_label_2
_geom_angle_atom_site_label_3
_geom_angle
_geom_angle_site_symmetry_1
_geom_angle_site_symmetry_3
_geom_angle_publ_flag
O12 S11 O11 115.8(3) . . ?
O12 S11 N12 116.9(3) . . ?
O11 S11 N12 101.4(3) . . ?
O12 S11 C14 108.6(3) . . ?
O11 S11 C14 107.2(3) . . ?
N12 S11 C14 106.0(3) . . ?
C19 S12 C17 88.5(4) . . ?
C11 N11 H10 120.0 . . ?
C11 N11 H11 120.0 . . ?
H10 N11 H11 120.0 . . ?
C17 N12 S11 123.3(6) . . ?
C17 N13 C18 114.6(7) . . ?
C17 N13 H17 122.7 . . ?
C18 N13 H17 122.7 . . ?
N11 C11 C12 122.8(8) . . ?
N11 C11 C16 119.5(8) . . ?
C12 C11 C16 117.7(8) . . ?
C13 C12 C11 121.6(7) . . ?
C13 C12 H12 119.2 . . ?
C11 C12 H12 119.2 . . ?
C12 C13 C14 121.7(7) . . ?
C12 C13 H13 119.1 . . ?
C14 C13 H13 119.1 . . ?
C15 C14 C13 118.1(7) . . ?
C15 C14 S11 122.4(6) . . ?
C13 C14 S11 119.5(6) . . ?
C14 C15 C16 119.9(6) . . ?
C14 C15 H15 120.1 . . ?
C16 C15 H15 120.1 . . ?
C11 C16 C15 120.9(7) . . ?
C11 C16 H16 119.6 . . ?
C15 C16 H16 119.6 . . ?
N13 C17 N12 121.5(8) . . ?
N13 C17 S12 115.6(6) . . ?
N12 C17 S12 122.8(8) . . ?
C19 C18 N13 110.1(7) . . ?
C19 C18 H18 125.0 . . ?
N13 C18 H18 125.0 . . ?
C18 C19 S12 111.1(5) . . ?
C18 C19 H19 124.4 . . ?
S12 C19 H19 124.4 . . ?
C31 O30 C32 115.9(5) . . ?
O31 C31 O30 127.4(7) . . ?
O31 C31 C31 124.2(9) . 3_666 ?
O30 C31 C31 108.3(9) . 3_666 ?
C33 C32 O30 112.0(7) . . ?
C33 C32 H32A 109.2 . . ?
O30 C32 H32A 109.2 . . ?
C33 C32 H32B 109.2 . . ?
O30 C32 H32B 109.2 . . ?
H32A C32 H32B 107.9 . . ?
C32 C33 H33A 109.5 . . ?
C32 C33 H33B 109.5 . . ?
H33A C33 H33B 109.5 . . ?
C32 C33 H33C 109.5 . . ?
H33A C33 H33C 109.5 . . ?
H33B C33 H33C 109.5 . . ?

loop_
_geom_bond_atom_site_label_1
_geom_bond_atom_site_label_2
_geom_bond_distance
_geom_bond_site_symmetry_2
_geom_bond_publ_flag
S11 O12 1.381(4) . ?
S11 O11 1.466(5) . ?
S11 N12 1.570(7) . ?
S11 C14 1.738(7) . ?
S12 C19 1.697(8) . ?
S12 C17 1.743(8) . ?
N11 C11 1.361(9) . ?
N11 H10 0.8800 . ?
N11 H11 0.8800 . ?
N12 C17 1.417(9) . ?
N13 C17 1.165(9) . ?
N13 C18 1.437(8) . ?
N13 H17 0.8800 . ?
C11 C12 1.363(9) . ?
C11 C16 1.381(9) . ?
C12 C13 1.347(9) . ?
C12 H12 0.9500 . ?
C13 C14 1.389(8) . ?
C13 H13 0.9500 . ?
C14 C15 1.358(8) . ?
C15 C16 1.406(9) . ?
C15 H15 0.9500 . ?
C16 H16 0.9500 . ?
C18 C19 1.363(8) . ?
C18 H18 0.9500 . ?
C19 H19 0.9500 . ?
O30 C31 1.319(8) . ?
O30 C32 1.450(8) . ?
O31 C31 1.178(8) . ?
C31 C31 1.549(15) 3_666 ?
C32 C33 1.381(8) . ?
C32 H32A 0.9900 . ?
C32 H32B 0.9900 . ?
C33 H33A 0.9800 . ?
C33 H33B 0.9800 . ?
C33 H33C 0.9800 . ?

loop_
_geom_hbond_atom_site_label_D
_geom_hbond_atom_site_label_H
_geom_hbond_atom_site_label_A
_geom_hbond_distance_DH
_geom_hbond_distance_HA
_geom_hbond_distance_DA
_geom_hbond_angle_DHA
_geom_hbond_site_symmetry_A
_geom_hbond_publ_flag
N11 H10 O12 0.88 2.59 3.382(8) 149.8 1_655 yes
N13 H17 S11 0.88 2.95 3.783(6) 157.5 3_565 yes
N13 H17 N12 0.88 2.00 2.872(8) 170.8 3_565 yes

loop_
_geom_torsion_atom_site_label_1
_geom_torsion_atom_site_label_2
_geom_torsion_atom_site_label_3
_geom_torsion_atom_site_label_4
_geom_torsion
_geom_torsion_site_symmetry_1
_geom_torsion_site_symmetry_2
_geom_torsion_site_symmetry_3
_geom_torsion_site_symmetry_4
_geom_torsion_publ_flag
O12 S11 N12 C17 44.2(7) . . . . ?
O11 S11 N12 C17 171.2(6) . . . . ?
C14 S11 N12 C17 -77.0(7) . . . . ?
N11 C11 C12 C13 179.1(8) . . . . ?
C16 C11 C12 C13 -1.4(12) . . . . ?
C11 C12 C13 C14 0.8(13) . . . . ?
C12 C13 C14 C15 0.7(11) . . . . ?
C12 C13 C14 S11 -178.6(6) . . . . ?
O12 S11 C14 C15 -5.0(7) . . . . ?
O11 S11 C14 C15 -130.8(6) . . . . ?
N12 S11 C14 C15 121.5(6) . . . . ?
O12 S11 C14 C13 174.3(6) . . . . ?
O11 S11 C14 C13 48.4(7) . . . . ?
N12 S11 C14 C13 -59.2(6) . . . . ?
C13 C14 C15 C16 -1.6(10) . . . . ?
S11 C14 C15 C16 177.7(6) . . . . ?
N11 C11 C16 C15 180.0(7) . . . . ?
C12 C11 C16 C15 0.5(12) . . . . ?
C14 C15 C16 C11 1.0(11) . . . . ?
C18 N13 C17 N12 179.6(6) . . . . ?
C18 N13 C17 S12 2.3(10) . . . . ?
S11 N12 C17 N13 163.5(7) . . . . ?
S11 N12 C17 S12 -19.4(9) . . . . ?
C19 S12 C17 N13 -2.1(7) . . . . ?
C19 S12 C17 N12 -179.4(7) . . . . ?
C17 N13 C18 C19 -1.2(10) . . . . ?
N13 C18 C19 S12 -0.4(8) . . . . ?
C17 S12 C19 C18 1.3(6) . . . . ?
C32 O30 C31 O31 2.7(12) . . . . ?
C32 O30 C31 C31 -179.7(8) . . . 3_666 ?
C31 O30 C32 C33 -170.9(9) . . . . ?
